data_7044009
loop_
_publ_author_name
'Fukuda, Takamitsu'
'Onodera, Shun'
'Watanabe, Hirohito'
'Shirasaki, Kenji'
'Fuyuhiro, Akira'
'Yamamura, Tomoo'
'Ishikawa, Naoto'

_publ_section_title
;
 Observation of magnetic interactions between localized 4f- and itinerant
 \p-electrons in a single crystal of cationic bisphthalocyanine complexes
 containing diluted spin centres
;
_journal_name_full 'Dalton Trans.'
_journal_paper_doi 10.1039/C7DT02656K
_journal_year 2017
_chemical_absolute_configuration unk
_chemical_formula_moiety 'C64 H32 B F4 N16 Tb0.05 Y0.95'
_chemical_formula_sum 'C64 H32 B F4 N16 Tb0.05 Y0.95'
_chemical_formula_weight 1204.27
_chemical_name_systematic '[Pc2Y0.95Tb0.05]BF4'
_space_group_crystal_system tetragonal
_space_group_IT_number 104
_space_group_name_Hall 'P 4 -2n'
_space_group_name_H-M_alt 'P 4 n c'
_symmetry_space_group_name_Hall 'P 4 -2n'
_symmetry_space_group_name_H-M 'P 4 n c'
_atom_sites_solution_hydrogens geom
_atom_sites_solution_primary direct
_atom_sites_solution_secondary difmap
_audit_update_record
;
2017-07-20 deposited with the CCDC.
2017-08-21 downloaded from the CCDC.
;
_cell_angle_alpha 90.0000
_cell_angle_beta 90.0000
_cell_angle_gamma 90.0000
_cell_formula_units_Z 2
_cell_length_a 19.5834(7)
_cell_length_b 19.5834(7)
_cell_length_c 6.4890(2)
_cell_measurement_reflns_used 18839
_cell_measurement_temperature 200
_cell_measurement_theta_max 27.48
_cell_measurement_theta_min 3.12
_cell_volume 2488.59(15)
_computing_cell_refinement 'RAPID AUTO'
_computing_data_collection 'RAPID AUTO (Rigaku, ????)'
_computing_data_reduction 'RAPID AUTO'
_computing_molecular_graphics 'CrystalStructure 4.2'
_computing_publication_material 'CrystalStructure 4.2 (Rigaku, 2015)'
_computing_structure_refinement 'SHELXL Version 2014/7 (Sheldrick, 2008)'
_computing_structure_solution 'SIR92 (Altomare, et al., 1994)'
_diffrn_ambient_temperature 200
_diffrn_detector_area_resol_mean 10.000
_diffrn_measured_fraction_theta_full 0.997
_diffrn_measured_fraction_theta_max 0.997
_diffrn_measurement_device_type 'Rigaku R-AXIS RAPID'
_diffrn_measurement_method \w
_diffrn_radiation_type 'Mo K\a'
_diffrn_radiation_wavelength 0.71075
_diffrn_reflns_av_R_equivalents 0.0257
_diffrn_reflns_Laue_measured_fraction_full 0.997
_diffrn_reflns_Laue_measured_fraction_max 0.997
_diffrn_reflns_limit_h_max 25
_diffrn_reflns_limit_h_min -25
_diffrn_reflns_limit_k_max 23
_diffrn_reflns_limit_k_min -25
_diffrn_reflns_limit_l_max 8
_diffrn_reflns_limit_l_min -7
_diffrn_reflns_number 24703
_diffrn_reflns_point_group_measured_fraction_full 0.998
_diffrn_reflns_point_group_measured_fraction_max 0.999
_diffrn_reflns_theta_full 25.242
_diffrn_reflns_theta_max 27.469
_diffrn_reflns_theta_min 3.290
_diffrn_standards_number 0
_exptl_absorpt_coefficient_mu 1.266
_exptl_absorpt_correction_T_max 0.881
_exptl_absorpt_correction_T_min 0.695
_exptl_absorpt_correction_type multi-scan
_exptl_absorpt_process_details 'ABSCOR (Rigaku, 1995)'
_exptl_crystal_colour black
_exptl_crystal_density_diffrn 1.607
_exptl_crystal_density_method 'not measured'
_exptl_crystal_description column
_exptl_crystal_F_000 1218.60
_exptl_crystal_size_max 0.350
_exptl_crystal_size_mid 0.130
_exptl_crystal_size_min 0.100
_refine_diff_density_max 0.84
_refine_diff_density_min -0.37
_refine_ls_abs_structure_details
;
 Flack x determined using 1062 quotients [(I+)-(I-)]/[(I+)+(I-)]
 (Parsons, Flack and Wagner, Acta Cryst. B69 (2013) 249-259).
;
_refine_ls_abs_structure_Flack -0.005(2)
_refine_ls_extinction_method none
_refine_ls_goodness_of_fit_ref 1.066
_refine_ls_hydrogen_treatment constr
_refine_ls_number_parameters 211
_refine_ls_number_reflns 2791
_refine_ls_number_restraints 1
_refine_ls_R_factor_all 0.0270
_refine_ls_R_factor_gt 0.0244
_refine_ls_shift/su_max 0.031
_refine_ls_structure_factor_coef Fsqd
_refine_ls_weighting_details 'w = 1/[\s^2^(Fo^2^)+(0.0506P)^2^+0.1646P] where P=(Fo^2^+2Fc^2^)/3'
_refine_ls_weighting_scheme calc
_refine_ls_wR_factor_gt 0.0682
_refine_ls_wR_factor_ref 0.0694
_reflns_Friedel_coverage 0.835
_reflns_Friedel_fraction_full 1.000
_reflns_Friedel_fraction_max 1.000
_reflns_number_gt 2560
_reflns_number_total 2791
_reflns_threshold_expression F^2^>2.0\s(F^2^)
_cod_data_source_file c7dt02656k2.cif
_cod_data_source_block Y-Tb-Pc-BF4
_cod_original_cell_volume 2488.62(14)
_cod_database_code 7044009

loop_
_space_group_symop_id
_space_group_symop_operation_xyz
1 +X,+Y,+Z
2 -X,-Y,+Z
3 1/2+X,1/2-Y,1/2+Z
4 1/2-X,1/2+Y,1/2+Z
5 -Y,+X,+Z
6 +Y,-X,+Z
7 1/2+Y,1/2+X,1/2+Z
8 1/2-Y,1/2-X,1/2+Z

loop_
_atom_site_label
_atom_site_type_symbol
_atom_site_fract_x
_atom_site_fract_y
_atom_site_fract_z
_atom_site_U_iso_or_equiv
_atom_site_adp_type
_atom_site_occupancy
_atom_site_site_symmetry_order
_atom_site_calc_flag
_atom_site_refinement_flags_posn
_atom_site_refinement_flags_adp
_atom_site_refinement_flags_occupancy
Tb1 Tb 0.5000 0.5000 0.50049(14) 0.01709(12) Uani 0.05 4 d S T P
Y1 Y 0.5000 0.5000 0.50049(14) 0.01709(12) Uani 0.95 4 d S T P
F1 F 0.4789(9) 0.0591(8) 0.536(3) 0.063(5) Uiso 0.15 1 d . . P
F2 F 0.5470(8) 0.0029(7) 0.293(3) 0.065(4) Uiso 0.2 1 d . . P
F3 F 0.5631(6) 0.0133(7) 0.370(2) 0.041(3) Uiso 0.2 1 d . . P
F4 F 0.5050(7) 0.0665(8) 0.565(2) 0.036(3) Uiso 0.15 1 d . . P
F5 F 0.4459(16) 0.0080(13) 0.406(5) 0.086(8) Uiso 0.15 1 d . . P
F6 F 0.4919(8) 0.0462(9) 0.632(3) 0.048(4) Uiso 0.15 1 d . . P
N1 N 0.40405(10) 0.47104(10) 0.2897(4) 0.0226(5) Uani 1 1 d . . .
N2 N 0.41848(10) 0.34822(11) 0.2644(5) 0.0245(4) Uani 1 1 d . . .
N3 N 0.46086(11) 0.40753(10) 0.7119(4) 0.0215(5) Uani 1 1 d . . .
N4 N 0.56493(10) 0.34030(10) 0.7367(4) 0.0231(5) Uani 1 1 d . . .
C1 C 0.34833(18) 0.51358(16) 0.2709(6) 0.0223(6) Uani 1 1 d . . .
C2 C 0.38138(16) 0.40529(16) 0.2676(6) 0.0235(6) Uani 1 1 d . . .
C3 C 0.28571(12) 0.47302(12) 0.2508(6) 0.0256(5) Uani 1 1 d . . .
C4 C 0.30643(12) 0.40516(12) 0.2460(5) 0.0251(5) Uani 1 1 d . . .
C5 C 0.26005(13) 0.35233(14) 0.2264(5) 0.0327(6) Uani 1 1 d . . .
H1 H 0.2744 0.3060 0.2205 0.039 Uiso 1 1 calc R U .
C6 C 0.19109(14) 0.37012(15) 0.2157(6) 0.0393(7) Uani 1 1 d . . .
H2 H 0.1578 0.3351 0.2019 0.047 Uiso 1 1 calc R U .
C7 C 0.16983(14) 0.43805(15) 0.2249(6) 0.0393(7) Uani 1 1 d . . .
H3 H 0.1225 0.4485 0.2201 0.047 Uiso 1 1 calc R U .
C8 C 0.21722(15) 0.49071(14) 0.2409(6) 0.0329(6) Uani 1 1 d . . .
H4 H 0.2032 0.5371 0.2450 0.040 Uiso 1 1 calc R U .
C9 C 0.39340(15) 0.39197(15) 0.7335(6) 0.0229(7) Uani 1 1 d . . .
C10 C 0.49744(11) 0.3475(2) 0.7308(6) 0.0227(7) Uani 1 1 d . . .
C11 C 0.38480(12) 0.31803(12) 0.7567(5) 0.0238(5) Uani 1 1 d . . .
C12 C 0.45014(12) 0.29000(12) 0.7517(5) 0.0243(5) Uani 1 1 d . . .
C13 C 0.46054(14) 0.22006(12) 0.7642(6) 0.0310(6) Uani 1 1 d . . .
H5 H 0.5051 0.2010 0.7602 0.037 Uiso 1 1 calc R U .
C14 C 0.40305(14) 0.17908(12) 0.7830(6) 0.0348(7) Uani 1 1 d . . .
H6 H 0.4083 0.1309 0.7901 0.042 Uiso 1 1 calc R U .
C15 C 0.33756(13) 0.20723(13) 0.7918(5) 0.0341(6) Uani 1 1 d . . .
H7 H 0.2993 0.1779 0.8073 0.041 Uiso 1 1 calc R U .
C16 C 0.32725(13) 0.27730(12) 0.7783(5) 0.0294(6) Uani 1 1 d . . .
H8 H 0.2827 0.2965 0.7836 0.035 Uiso 1 1 calc R U .
B1 B 0.5000 0.0000 0.4637(19) 0.044(3) Uiso 0.5 2 d S . P

loop_
_atom_site_aniso_label
_atom_site_aniso_U_11
_atom_site_aniso_U_22
_atom_site_aniso_U_33
_atom_site_aniso_U_23
_atom_site_aniso_U_13
_atom_site_aniso_U_12
Tb1 0.01536(13) 0.01536(13) 0.02055(18) 0.000 0.000 0.000
Y1 0.01536(13) 0.01536(13) 0.02055(18) 0.000 0.000 0.000
N1 0.0227(10) 0.0187(10) 0.0263(14) -0.0026(10) -0.0018(10) -0.0009(8)
N2 0.0230(10) 0.0205(10) 0.0300(12) -0.0023(11) -0.0021(11) -0.0018(8)
N3 0.0208(9) 0.0191(9) 0.0245(14) 0.0018(9) 0.0001(9) 0.0009(8)
N4 0.0223(10) 0.0210(9) 0.0259(12) 0.0029(10) -0.0013(10) 0.0003(8)
C1 0.0170(14) 0.0269(11) 0.0229(16) 0.0011(13) -0.0041(14) -0.0014(12)
C2 0.0238(14) 0.0245(13) 0.0221(16) -0.0014(13) -0.0005(13) -0.0039(10)
C3 0.0231(11) 0.0267(12) 0.0268(14) 0.0006(12) -0.0034(12) -0.0031(9)
C4 0.0210(11) 0.0283(12) 0.0262(14) -0.0007(13) -0.0022(12) -0.0019(9)
C5 0.0282(13) 0.0277(12) 0.0422(17) -0.0029(13) -0.0006(12) -0.0055(10)
C6 0.0249(13) 0.0384(16) 0.055(2) -0.0021(16) -0.0042(14) -0.0103(11)
C7 0.0208(12) 0.0430(15) 0.054(2) 0.0018(17) -0.0038(13) -0.0030(11)
C8 0.0229(13) 0.0359(14) 0.0399(16) 0.0004(16) -0.0048(13) 0.0003(9)
C9 0.0230(12) 0.0237(13) 0.0221(16) 0.0020(12) 0.0021(12) -0.0059(12)
C10 0.0227(14) 0.0231(15) 0.0222(17) 0.0015(13) -0.0010(10) 0.0002(8)
C11 0.0240(11) 0.0210(11) 0.0263(14) 0.0003(11) 0.0006(13) -0.0002(9)
C12 0.0254(12) 0.0217(11) 0.0260(14) 0.0030(12) -0.0011(13) -0.0015(9)
C13 0.0287(12) 0.0245(12) 0.0398(16) 0.0024(12) -0.0019(14) 0.0012(9)
C14 0.0370(14) 0.0189(11) 0.0485(19) 0.0035(13) -0.0028(15) -0.0045(11)
C15 0.0301(14) 0.0229(12) 0.0494(18) 0.0033(13) 0.0018(14) -0.0097(10)
C16 0.0232(11) 0.0256(12) 0.0394(16) 0.0007(12) 0.0031(12) -0.0038(9)

loop_
_atom_type_symbol
_atom_type_description
_atom_type_scat_dispersion_real
_atom_type_scat_dispersion_imag
_atom_type_scat_source
Tb Tb -0.1723 4.1537
;
International Tables for Crystallography
(Vol. C, Tables 4.2.6.8 and 6.1.1.4)
;
C C 0.0033 0.0016
;
International Tables for Crystallography
(Vol. C, Tables 4.2.6.8 and 6.1.1.4)
;
H H 0.0000 0.0000
;
International Tables for Crystallography
(Vol. C, Table 6.1.1.4)
;
N N 0.0061 0.0033
;
International Tables for Crystallography
(Vol. C, Tables 4.2.6.8 and 6.1.1.4)
;
B B 0.0013 0.0007
;
International Tables for Crystallography
(Vol. C, Tables 4.2.6.8 and 6.1.1.4)
;
F F 0.0171 0.0103
;
International Tables for Crystallography
(Vol. C, Tables 4.2.6.8 and 6.1.1.4)
;
Y Y -2.7962 3.5667
;
International Tables for Crystallography
(Vol. C, Tables 4.2.6.8 and 6.1.1.4)
;

loop_
_geom_angle_atom_site_label_1
_geom_angle_atom_site_label_2
_geom_angle_atom_site_label_3
_geom_angle
_geom_angle_site_symmetry_1
_geom_angle_site_symmetry_3
N1 Tb1 N1 70.91(6) 5_655 2_665
N1 Tb1 N1 110.24(12) 5_655 6_565
N1 Tb1 N1 70.91(6) 2_665 6_565
N1 Tb1 N1 70.91(6) 5_655 .
N1 Tb1 N1 110.24(12) 2_665 .
N1 Tb1 N1 70.91(6) 6_565 .
N1 Tb1 N3 79.04(6) 5_655 .
N1 Tb1 N3 139.23(6) 2_665 .
N1 Tb1 N3 147.63(6) 6_565 .
N1 Tb1 N3 84.10(6) . .
N1 Tb1 N3 147.63(6) 5_655 2_665
N1 Tb1 N3 84.10(6) 2_665 2_665
N1 Tb1 N3 79.04(6) 6_565 2_665
N1 Tb1 N3 139.23(6) . 2_665
N3 Tb1 N3 110.19(12) . 2_665
N1 Tb1 N3 84.10(6) 5_655 5_655
N1 Tb1 N3 79.04(6) 2_665 5_655
N1 Tb1 N3 139.23(6) 6_565 5_655
N1 Tb1 N3 147.63(6) . 5_655
N3 Tb1 N3 70.89(6) . 5_655
N3 Tb1 N3 70.88(6) 2_665 5_655
N1 Tb1 N3 139.23(6) 5_655 6_565
N1 Tb1 N3 147.63(6) 2_665 6_565
N1 Tb1 N3 84.10(6) 6_565 6_565
N1 Tb1 N3 79.04(6) . 6_565
N3 Tb1 N3 70.88(6) . 6_565
N3 Tb1 N3 70.88(6) 2_665 6_565
N3 Tb1 N3 110.18(12) 5_655 6_565
F4 F1 F6 58(3) . .
F4 F1 B1 94(3) . .
F6 F1 B1 84(2) . .
F4 F1 F5 141(3) . .
F6 F1 F5 115(3) . .
B1 F1 F5 48.0(13) . .
F4 F1 F2 58(3) . 7_545
F6 F1 F2 14.1(18) . 7_545
B1 F1 F2 97.8(13) . 7_545
F5 F1 F2 125.1(17) . 7_545
F3 F2 F5 41(2) . 2_655
F3 F2 F6 149(3) . 7_544
F5 F2 F6 151(3) 2_655 7_544
F3 F2 B1 74(2) . .
F5 F2 B1 51(3) 2_655 .
F6 F2 B1 137.3(19) 7_544 .
F3 F2 F4 130(3) . 7_544
F5 F2 F4 151(3) 2_655 7_544
F6 F2 F4 20.2(12) 7_544 7_544
B1 F2 F4 154.8(15) . 7_544
F3 F2 F1 142(3) . 7_544
F5 F2 F1 144(3) 2_655 7_544
F6 F2 F1 9.5(12) 7_544 7_544
B1 F2 F1 144.0(13) . 7_544
F4 F2 F1 18.2(8) 7_544 7_544
F5 F3 F2 86(4) 2_655 .
F5 F3 B1 49(4) 2_655 .
F2 F3 B1 81(2) . .
F5 F3 F6 99(4) 2_655 7_544
F2 F3 F6 19(2) . 7_544
B1 F3 F6 100.6(11) . 7_544
F1 F4 F6 73(3) . .
F1 F4 B1 64(2) . .
F6 F4 B1 74(2) . .
F1 F4 F2 104(3) . 7_545
F6 F4 F2 35(2) . 7_545
B1 F4 F2 102.3(12) . 7_545
F3 F5 F2 53(3) 2_655 2_655
F3 F5 B1 111(5) 2_655 .
F2 F5 B1 96(3) 2_655 .
F3 F5 F1 169(5) 2_655 .
F2 F5 F1 131(4) 2_655 .
B1 F5 F1 59.5(15) . .
F4 F6 F1 48(2) . .
F4 F6 F2 125(3) . 7_545
F1 F6 F2 156(3) . 7_545
F4 F6 B1 80(2) . .
F1 F6 B1 66(2) . .
F2 F6 B1 137.5(19) 7_545 .
F4 F6 F3 114(2) . 7_545
F1 F6 F3 147(3) . 7_545
F2 F6 F3 11.3(12) 7_545 7_545
B1 F6 F3 145.5(14) . 7_545
C2 N1 C1 107.6(2) . .
C2 N1 Tb1 122.49(19) . .
C1 N1 Tb1 121.94(19) . .
C1 N2 C2 122.9(3) 5_655 .
C9 N3 C10 107.7(2) . .
C9 N3 Tb1 122.50(17) . .
C10 N3 Tb1 121.82(19) . .
C10 N4 C9 122.9(3) . 5_655
N2 C1 N1 127.5(3) 6_565 .
N2 C1 C3 122.5(3) 6_565 .
N1 C1 C3 110.0(2) . .
N2 C2 N1 127.8(3) . .
N2 C2 C4 122.7(2) . .
N1 C2 C4 109.5(3) . .
C8 C3 C4 121.3(2) . .
C8 C3 C1 132.6(3) . .
C4 C3 C1 106.0(2) . .
C5 C4 C3 121.7(2) . .
C5 C4 C2 131.6(3) . .
C3 C4 C2 106.7(2) . .
C4 C5 C6 116.9(3) . .
C4 C5 H1 121.5 . .
C6 C5 H1 121.5 . .
C7 C6 C5 121.6(2) . .
C7 C6 H2 119.2 . .
C5 C6 H2 119.2 . .
C8 C7 C6 120.7(3) . .
C8 C7 H3 119.6 . .
C6 C7 H3 119.6 . .
C3 C8 C7 117.6(3) . .
C3 C8 H4 121.2 . .
C7 C8 H4 121.2 . .
N4 C9 N3 127.8(3) 6_565 .
N4 C9 C11 122.1(3) 6_565 .
N3 C9 C11 110.05(17) . .
N4 C10 N3 127.5(3) . .
N4 C10 C12 122.9(3) . .
N3 C10 C12 109.54(19) . .
C16 C11 C12 121.5(2) . .
C16 C11 C9 132.2(2) . .
C12 C11 C9 106.3(2) . .
C13 C12 C11 121.5(2) . .
C13 C12 C10 132.2(2) . .
C11 C12 C10 106.3(2) . .
C12 C13 C14 117.2(2) . .
C12 C13 H5 121.4 . .
C14 C13 H5 121.4 . .
C13 C14 C15 121.3(2) . .
C13 C14 H6 119.3 . .
C15 C14 H6 119.3 . .
C16 C15 C14 121.4(2) . .
C16 C15 H7 119.3 . .
C14 C15 H7 119.3 . .
C11 C16 C15 117.1(2) . .
C11 C16 H8 121.4 . .
C15 C16 H8 121.4 . .
F5 B1 F5 142(3) 2_655 .
F5 B1 F1 122.1(14) 2_655 .
F5 B1 F1 72.6(14) . .
F5 B1 F1 72.6(14) 2_655 2_655
F5 B1 F1 122.1(14) . 2_655
F1 B1 F1 138(2) . 2_655
F5 B1 F3 131.0(17) 2_655 2_655
F5 B1 F3 19.9(14) . 2_655
F1 B1 F3 92.3(10) . 2_655
F1 B1 F3 105.5(9) 2_655 2_655
F5 B1 F3 19.9(14) 2_655 .
F5 B1 F3 131.0(17) . .
F1 B1 F3 105.5(9) . .
F1 B1 F3 92.3(10) 2_655 .
F3 B1 F3 128.6(15) 2_655 .
F5 B1 F6 93.4(15) 2_655 2_655
F5 B1 F6 116.3(16) . 2_655
F1 B1 F6 108.7(16) . 2_655
F1 B1 F6 30.2(10) 2_655 2_655
F3 B1 F6 108.2(9) 2_655 2_655
F3 B1 F6 110.6(9) . 2_655
F5 B1 F6 116.3(16) 2_655 .
F5 B1 F6 93.4(15) . .
F1 B1 F6 30.2(10) . .
F1 B1 F6 108.7(16) 2_655 .
F3 B1 F6 110.6(9) 2_655 .
F3 B1 F6 108.2(9) . .
F6 B1 F6 80.0(17) 2_655 .
F5 B1 F2 110(2) 2_655 2_655
F5 B1 F2 32.5(14) . 2_655
F1 B1 F2 96.1(11) . 2_655
F1 B1 F2 116.0(11) 2_655 2_655
F3 B1 F2 25.4(7) 2_655 2_655
F3 B1 F2 103.7(14) . 2_655
F6 B1 F2 129.4(9) 2_655 2_655
F6 B1 F2 122.9(8) . 2_655
F5 B1 F2 32.5(14) 2_655 .
F5 B1 F2 110(2) . .
F1 B1 F2 116.0(11) . .
F1 B1 F2 96.1(11) 2_655 .
F3 B1 F2 103.7(14) 2_655 .
F3 B1 F2 25.4(7) . .
F6 B1 F2 122.9(8) 2_655 .
F6 B1 F2 129.4(9) . .
F2 B1 F2 79.5(16) 2_655 .
F5 B1 F4 95.0(14) 2_655 2_655
F5 B1 F4 102.1(15) . 2_655
F1 B1 F4 127.1(12) . 2_655
F1 B1 F4 22.7(9) 2_655 2_655
F3 B1 F4 88.4(8) 2_655 2_655
F3 B1 F4 114.8(8) . 2_655
F6 B1 F4 25.6(8) 2_655 2_655
F6 B1 F4 102.1(13) . 2_655
F2 B1 F4 105.6(8) 2_655 2_655
F2 B1 F4 115.1(8) . 2_655
F5 B1 F4 102.1(15) 2_655 .
F5 B1 F4 95.0(14) . .
F1 B1 F4 22.7(9) . .
F1 B1 F4 127.1(12) 2_655 .
F3 B1 F4 114.8(8) 2_655 .
F3 B1 F4 88.4(8) . .
F6 B1 F4 102.1(13) 2_655 .
F6 B1 F4 25.6(8) . .
F2 B1 F4 115.1(8) 2_655 .
F2 B1 F4 105.6(8) . .
F4 B1 F4 126.4(15) 2_655 .

loop_
_geom_bond_atom_site_label_1
_geom_bond_atom_site_label_2
_geom_bond_distance
_geom_bond_site_symmetry_2
Tb1 N1 2.392(2) 5_655
Tb1 N1 2.392(2) 2_665
Tb1 N1 2.392(2) 6_565
Tb1 N1 2.393(2) .
Tb1 N3 2.398(2) .
Tb1 N3 2.398(2) 2_665
Tb1 N3 2.398(2) 5_655
Tb1 N3 2.398(2) 6_565
F1 F4 0.56(2) .
F1 F6 0.72(2) .
F1 B1 1.314(17) .
F1 F5 1.46(3) .
F1 F2 1.75(3) 7_545
F2 F3 0.626(18) .
F2 F5 0.78(3) 2_655
F2 F6 1.06(2) 7_544
F2 B1 1.443(19) .
F2 F4 1.52(3) 7_544
F2 F1 1.75(3) 7_544
F3 F5 0.51(3) 2_655
F3 B1 1.400(13) .
F3 F6 1.63(2) 7_544
F4 F6 0.64(2) .
F4 B1 1.463(16) .
F4 F2 1.52(3) 7_545
F5 F3 0.51(3) 2_655
F5 F2 0.78(3) 2_655
F5 B1 1.13(3) .
F6 F2 1.06(2) 7_545
F6 B1 1.43(2) .
F6 F3 1.63(2) 7_545
N1 C2 1.369(4) .
N1 C1 1.378(4) .
N2 C1 1.331(4) 5_655
N2 C2 1.333(3) .
N3 C9 1.363(4) .
N3 C10 1.382(4) .
N4 C10 1.330(3) .
N4 C9 1.340(3) 5_655
C1 N2 1.331(4) 6_565
C1 C3 1.467(4) .
C2 C4 1.474(4) .
C3 C8 1.387(4) .
C3 C4 1.390(3) .
C4 C5 1.383(3) .
C5 C6 1.396(4) .
C5 H1 0.9500 .
C6 C7 1.395(4) .
C6 H2 0.9500 .
C7 C8 1.391(4) .
C7 H3 0.9500 .
C8 H4 0.9500 .
C9 N4 1.339(3) 6_565
C9 C11 1.465(4) .
C10 C12 1.465(4) .
C11 C16 1.388(3) .
C11 C12 1.393(3) .
C12 C13 1.387(3) .
C13 C14 1.388(4) .
C13 H5 0.9500 .
C14 C15 1.397(4) .
C14 H6 0.9500 .
C15 C16 1.390(3) .
C15 H7 0.9500 .
C16 H8 0.9500 .
B1 F5 1.13(3) 2_655
B1 F1 1.314(17) 2_655
B1 F3 1.400(13) 2_655
B1 F6 1.43(2) 2_655
B1 F2 1.443(19) 2_655
B1 F4 1.463(16) 2_655

loop_
_geom_torsion_atom_site_label_1
_geom_torsion_atom_site_label_2
_geom_torsion_atom_site_label_3
_geom_torsion_atom_site_label_4
_geom_torsion
_geom_torsion_site_symmetry_1
_geom_torsion_site_symmetry_4
F6 F2 F3 F5 -132(6) 7_544 2_655
B1 F2 F3 F5 49(4) . 2_655
F4 F2 F3 F5 -142(4) 7_544 2_655
F1 F2 F3 F5 -121(4) 7_544 2_655
F5 F2 F3 B1 -49(4) 2_655 .
F6 F2 F3 B1 179(100) 7_544 .
F4 F2 F3 B1 169(2) 7_544 .
F1 F2 F3 B1 -170(3) 7_544 .
F5 F2 F3 F6 132(6) 2_655 7_544
B1 F2 F3 F6 -179(100) . 7_544
F4 F2 F3 F6 -10(3) 7_544 7_544
F1 F2 F3 F6 10(3) 7_544 7_544
B1 F1 F4 F6 -80(2) . .
F5 F1 F4 F6 -91(6) . .
F2 F1 F4 F6 17(2) 7_545 .
F6 F1 F4 B1 80(2) . .
F5 F1 F4 B1 -11(4) . .
F2 F1 F4 B1 96.9(18) 7_545 .
F6 F1 F4 F2 -17(2) . 7_545
B1 F1 F4 F2 -96.9(18) . 7_545
F5 F1 F4 F2 -107(5) . 7_545
F4 F1 F5 F3 51(28) . 2_655
F6 F1 F5 F3 -19(27) . 2_655
B1 F1 F5 F3 36(26) . 2_655
F2 F1 F5 F3 -29(28) 7_545 2_655
F4 F1 F5 F2 -55(8) . 2_655
F6 F1 F5 F2 -125(4) . 2_655
B1 F1 F5 F2 -70(4) . 2_655
F2 F1 F5 F2 -135(4) 7_545 2_655
F4 F1 F5 B1 14(6) . .
F6 F1 F5 B1 -55(3) . .
F2 F1 F5 B1 -66(2) 7_545 .
B1 F4 F6 F1 -67(2) . .
F2 F4 F6 F1 151(4) 7_545 .
F1 F4 F6 F2 -151(4) . 7_545
B1 F4 F6 F2 142(3) . 7_545
F1 F4 F6 B1 67(2) . .
F2 F4 F6 B1 -142(3) 7_545 .
F1 F4 F6 F3 -146(3) . 7_545
B1 F4 F6 F3 147.0(18) . 7_545
F2 F4 F6 F3 4.7(16) 7_545 7_545
B1 F1 F6 F4 98(3) . .
F5 F1 F6 F4 136(4) . .
F2 F1 F6 F4 -83(8) 7_545 .
F4 F1 F6 F2 83(8) . 7_545
B1 F1 F6 F2 -179(100) . 7_545
F5 F1 F6 F2 -141(7) . 7_545
F4 F1 F6 B1 -98(3) . .
F5 F1 F6 B1 37.7(18) . .
F2 F1 F6 B1 179(100) 7_545 .
F4 F1 F6 F3 69(5) . 7_545
B1 F1 F6 F3 167(4) . 7_545
F5 F1 F6 F3 -155(3) . 7_545
F2 F1 F6 F3 -14(4) 7_545 7_545
C2 N1 C1 N2 -173.7(4) . 6_565
Tb1 N1 C1 N2 36.8(5) . 6_565
C2 N1 C1 C3 4.3(4) . .
Tb1 N1 C1 C3 -145.2(2) . .
C1 N2 C2 N1 -4.1(6) 5_655 .
C1 N2 C2 C4 175.7(4) 5_655 .
C1 N1 C2 N2 176.3(4) . .
Tb1 N1 C2 N2 -34.4(5) . .
C1 N1 C2 C4 -3.6(4) . .
Tb1 N1 C2 C4 145.7(2) . .
N2 C1 C3 C8 -6.5(7) 6_565 .
N1 C1 C3 C8 175.4(4) . .
N2 C1 C3 C4 174.7(3) 6_565 .
N1 C1 C3 C4 -3.4(4) . .
C8 C3 C4 C5 1.5(6) . .
C1 C3 C4 C5 -179.5(3) . .
C8 C3 C4 C2 -177.8(4) . .
C1 C3 C4 C2 1.2(4) . .
N2 C2 C4 C5 2.4(7) . .
N1 C2 C4 C5 -177.8(4) . .
N2 C2 C4 C3 -178.4(3) . .
N1 C2 C4 C3 1.4(4) . .
C3 C4 C5 C6 -1.2(5) . .
C2 C4 C5 C6 177.9(4) . .
C4 C5 C6 C7 -0.1(5) . .
C5 C6 C7 C8 1.3(6) . .
C4 C3 C8 C7 -0.3(6) . .
C1 C3 C8 C7 -179.0(4) . .
C6 C7 C8 C3 -1.0(6) . .
C10 N3 C9 N4 176.2(4) . 6_565
Tb1 N3 C9 N4 -34.6(5) . 6_565
C10 N3 C9 C11 -3.1(4) . .
Tb1 N3 C9 C11 146.1(2) . .
C9 N4 C10 N3 3.0(6) 5_655 .
C9 N4 C10 C12 -174.8(4) 5_655 .
C9 N3 C10 N4 -174.0(4) . .
Tb1 N3 C10 N4 36.6(5) . .
C9 N3 C10 C12 4.0(4) . .
Tb1 N3 C10 C12 -145.5(2) . .
N4 C9 C11 C16 2.3(7) 6_565 .
N3 C9 C11 C16 -178.4(4) . .
N4 C9 C11 C12 -178.3(3) 6_565 .
N3 C9 C11 C12 1.0(4) . .
C16 C11 C12 C13 1.2(6) . .
C9 C11 C12 C13 -178.2(4) . .
C16 C11 C12 C10 -179.2(4) . .
C9 C11 C12 C10 1.4(4) . .
N4 C10 C12 C13 -5.7(7) . .
N3 C10 C12 C13 176.2(4) . .
N4 C10 C12 C11 174.7(4) . .
N3 C10 C12 C11 -3.4(4) . .
C11 C12 C13 C14 -0.3(6) . .
C10 C12 C13 C14 -179.8(4) . .
C12 C13 C14 C15 -0.9(6) . .
C13 C14 C15 C16 1.2(6) . .
C12 C11 C16 C15 -0.9(5) . .
C9 C11 C16 C15 178.4(4) . .
C14 C15 C16 C11 -0.3(5) . .
F3 F5 B1 F5 67(5) 2_655 2_655
F2 F5 B1 F5 14(2) 2_655 2_655
F1 F5 B1 F5 -120.2(13) . 2_655
F3 F5 B1 F1 -173(5) 2_655 .
F2 F5 B1 F1 134(3) 2_655 .
F3 F5 B1 F1 -36(6) 2_655 2_655
F2 F5 B1 F1 -89(3) 2_655 2_655
F1 F5 B1 F1 137(3) . 2_655
F2 F5 B1 F3 -53(4) 2_655 2_655
F1 F5 B1 F3 173(5) . 2_655
F3 F5 B1 F3 92(5) 2_655 .
F2 F5 B1 F3 39(4) 2_655 .
F1 F5 B1 F3 -95.6(17) . .
F3 F5 B1 F6 -70(5) 2_655 2_655
F2 F5 B1 F6 -123(3) 2_655 2_655
F1 F5 B1 F6 102.7(19) . 2_655
F3 F5 B1 F6 -151(5) 2_655 .
F2 F5 B1 F6 157(3) 2_655 .
F1 F5 B1 F6 22.2(13) . .
F3 F5 B1 F2 53(4) 2_655 2_655
F1 F5 B1 F2 -134(3) . 2_655
F3 F5 B1 F2 75(5) 2_655 .
F2 F5 B1 F2 22(4) 2_655 .
F1 F5 B1 F2 -112.1(12) . .
F3 F5 B1 F4 -47(5) 2_655 2_655
F2 F5 B1 F4 -100(3) 2_655 2_655
F1 F5 B1 F4 125.4(13) . 2_655
F3 F5 B1 F4 -176(5) 2_655 .
F2 F5 B1 F4 131(3) 2_655 .
F1 F5 B1 F4 -3.5(14) . .
F4 F1 B1 F5 -30(4) . 2_655
F6 F1 B1 F5 -88(3) . 2_655
F5 F1 B1 F5 141(3) . 2_655
F2 F1 B1 F5 -88(2) 7_545 2_655
F4 F1 B1 F5 -171(4) . .
F6 F1 B1 F5 132(3) . .
F2 F1 B1 F5 131.2(19) 7_545 .
F4 F1 B1 F1 70(3) . 2_655
F6 F1 B1 F1 12.4(19) . 2_655
F5 F1 B1 F1 -119.1(16) . 2_655
F2 F1 B1 F1 12.1(6) 7_545 2_655
F4 F1 B1 F3 -173(3) . 2_655
F6 F1 B1 F3 129(2) . 2_655
F5 F1 B1 F3 -2.5(18) . 2_655
F2 F1 B1 F3 128.7(10) 7_545 2_655
F4 F1 B1 F3 -42(3) . .
F6 F1 B1 F3 -100(2) . .
F5 F1 B1 F3 128.8(18) . .
F2 F1 B1 F3 -100.0(13) 7_545 .
F4 F1 B1 F6 76(4) . 2_655
F6 F1 B1 F6 19(3) . 2_655
F5 F1 B1 F6 -112.6(17) . 2_655
F2 F1 B1 F6 18.6(13) 7_545 2_655
F4 F1 B1 F6 57(3) . .
F5 F1 B1 F6 -132(3) . .
F2 F1 B1 F6 -0.3(18) 7_545 .
F4 F1 B1 F2 -148(3) . 2_655
F6 F1 B1 F2 154(2) . 2_655
F5 F1 B1 F2 22.7(17) . 2_655
F2 F1 B1 F2 153.9(9) 7_545 2_655
F4 F1 B1 F2 -67(4) . .
F6 F1 B1 F2 -124(2) . .
F5 F1 B1 F2 104(2) . .
F2 F1 B1 F2 -124.8(13) 7_545 .
F4 F1 B1 F4 97(4) . 2_655
F6 F1 B1 F4 39(3) . 2_655
F5 F1 B1 F4 -92.2(18) . 2_655
F2 F1 B1 F4 39.0(15) 7_545 2_655
F6 F1 B1 F4 -57(3) . .
F5 F1 B1 F4 171(4) . .
F2 F1 B1 F4 -58(3) 7_545 .
F2 F3 B1 F5 93(5) . 2_655
F6 F3 B1 F5 93(5) 7_544 2_655
F5 F3 B1 F5 -131(5) 2_655 .
F2 F3 B1 F5 -38(3) . .
F6 F3 B1 F5 -38(2) 7_544 .
F5 F3 B1 F1 149(5) 2_655 .
F2 F3 B1 F1 -118(2) . .
F6 F3 B1 F1 -118.2(13) 7_544 .
F5 F3 B1 F1 7(5) 2_655 2_655
F2 F3 B1 F1 99(2) . 2_655
F6 F3 B1 F1 99.7(14) 7_544 2_655
F5 F3 B1 F3 -105(5) 2_655 2_655
F2 F3 B1 F3 -12.5(17) . 2_655
F6 F3 B1 F3 -12.3(6) 7_544 2_655
F5 F3 B1 F6 32(5) 2_655 2_655
F2 F3 B1 F6 124(2) . 2_655
F6 F3 B1 F6 124.4(12) 7_544 2_655
F5 F3 B1 F6 117(5) 2_655 .
F2 F3 B1 F6 -150(2) . .
F6 F3 B1 F6 -149.7(10) 7_544 .
F5 F3 B1 F2 -111(5) 2_655 2_655
F2 F3 B1 F2 -18(2) . 2_655
F6 F3 B1 F2 -17.8(11) 7_544 2_655
F5 F3 B1 F2 -93(5) 2_655 .
F6 F3 B1 F2 0.3(17) 7_544 .
F5 F3 B1 F4 4(5) 2_655 2_655
F2 F3 B1 F4 97(2) . 2_655
F6 F3 B1 F4 96.9(12) 7_544 2_655
F5 F3 B1 F4 134(5) 2_655 .
F2 F3 B1 F4 -134(2) . .
F6 F3 B1 F4 -133.3(11) 7_544 .
F4 F6 B1 F5 61(3) . 2_655
F1 F6 B1 F5 109(3) . 2_655
F2 F6 B1 F5 -71(3) 7_545 2_655
F3 F6 B1 F5 -58(3) 7_545 2_655
F4 F6 B1 F5 -94(3) . .
F1 F6 B1 F5 -46(3) . .
F2 F6 B1 F5 134(3) 7_545 .
F3 F6 B1 F5 147(2) 7_545 .
F4 F6 B1 F1 -49(2) . .
F2 F6 B1 F1 179(4) 7_545 .
F3 F6 B1 F1 -168(4) 7_545 .
F4 F6 B1 F1 140(2) . 2_655
F1 F6 B1 F1 -171.4(14) . 2_655
F2 F6 B1 F1 8(3) 7_545 2_655
F3 F6 B1 F1 21(3) 7_545 2_655
F4 F6 B1 F3 -105(2) . 2_655
F1 F6 B1 F3 -56(2) . 2_655
F2 F6 B1 F3 123(2) 7_545 2_655
F3 F6 B1 F3 136(2) 7_545 2_655
F4 F6 B1 F3 41(2) . .
F1 F6 B1 F3 90(2) . .
F2 F6 B1 F3 -91(3) 7_545 .
F3 F6 B1 F3 -78(2) 7_545 .
F4 F6 B1 F6 150(3) . 2_655
F1 F6 B1 F6 -162(3) . 2_655
F2 F6 B1 F6 17.4(19) 7_545 2_655
F3 F6 B1 F6 30.5(17) 7_545 2_655
F4 F6 B1 F2 -80(2) . 2_655
F1 F6 B1 F2 -31(3) . 2_655
F2 F6 B1 F2 148(2) 7_545 2_655
F3 F6 B1 F2 161.3(19) 7_545 2_655
F4 F6 B1 F2 25(3) . .
F1 F6 B1 F2 74(3) . .
F2 F6 B1 F2 -107(3) 7_545 .
F3 F6 B1 F2 -94(3) 7_545 .
F4 F6 B1 F4 162.5(18) . 2_655
F1 F6 B1 F4 -149(2) . 2_655
F2 F6 B1 F4 30(3) 7_545 2_655
F3 F6 B1 F4 43(2) 7_545 2_655
F1 F6 B1 F4 49(2) . .
F2 F6 B1 F4 -132(4) 7_545 .
F3 F6 B1 F4 -119(3) 7_545 .
F3 F2 B1 F5 -39(3) . 2_655
F6 F2 B1 F5 141(4) 7_544 2_655
F4 F2 B1 F5 160(5) 7_544 2_655
F1 F2 B1 F5 131(4) 7_544 2_655
F3 F2 B1 F5 150(2) . .
F5 F2 B1 F5 -170.7(18) 2_655 .
F6 F2 B1 F5 -29(3) 7_544 .
F4 F2 B1 F5 -10(3) 7_544 .
F1 F2 B1 F5 -40(2) 7_544 .
F3 F2 B1 F1 70(2) . .
F5 F2 B1 F1 110(3) 2_655 .
F6 F2 B1 F1 -109(2) 7_544 .
F4 F2 B1 F1 -90(3) 7_544 .
F1 F2 B1 F1 -119.7(17) 7_544 .
F3 F2 B1 F1 -82(2) . 2_655
F5 F2 B1 F1 -43(3) 2_655 2_655
F6 F2 B1 F1 98(3) 7_544 2_655
F4 F2 B1 F1 117(3) 7_544 2_655
F1 F2 B1 F1 87.4(18) 7_544 2_655
F3 F2 B1 F3 169.9(14) . 2_655
F5 F2 B1 F3 -151(3) 2_655 2_655
F6 F2 B1 F3 -9(2) 7_544 2_655
F4 F2 B1 F3 9(3) 7_544 2_655
F1 F2 B1 F3 -20(2) 7_544 2_655
F5 F2 B1 F3 39(3) 2_655 .
F6 F2 B1 F3 -179(4) 7_544 .
F4 F2 B1 F3 -161(4) 7_544 .
F1 F2 B1 F3 170(3) 7_544 .
F3 F2 B1 F6 -67(2) . 2_655
F5 F2 B1 F6 -28(3) 2_655 2_655
F6 F2 B1 F6 113(2) 7_544 2_655
F4 F2 B1 F6 132(2) 7_544 2_655
F1 F2 B1 F6 102(2) 7_544 2_655
F3 F2 B1 F6 38(3) . .
F5 F2 B1 F6 77(3) 2_655 .
F6 F2 B1 F6 -141.5(19) 7_544 .
F4 F2 B1 F6 -123(3) 7_544 .
F1 F2 B1 F6 -152.2(17) 7_544 .
F3 F2 B1 F2 162(2) . 2_655
F5 F2 B1 F2 -159(3) 2_655 2_655
F6 F2 B1 F2 -17.3(18) 7_544 2_655
F4 F2 B1 F2 2(2) 7_544 2_655
F1 F2 B1 F2 -28.0(14) 7_544 2_655
F3 F2 B1 F4 -95(2) . 2_655
F5 F2 B1 F4 -56(3) 2_655 2_655
F6 F2 B1 F4 85(2) 7_544 2_655
F4 F2 B1 F4 104(2) 7_544 2_655
F1 F2 B1 F4 74(2) 7_544 2_655
F3 F2 B1 F4 49(2) . .
F5 F2 B1 F4 88(3) 2_655 .
F6 F2 B1 F4 -131(2) 7_544 .
F4 F2 B1 F4 -112(3) 7_544 .
F1 F2 B1 F4 -141.3(17) 7_544 .
F1 F4 B1 F5 154(4) . 2_655
F6 F4 B1 F5 -127(3) . 2_655
F2 F4 B1 F5 -106.0(17) 7_545 2_655
F1 F4 B1 F5 9(3) . .
F6 F4 B1 F5 88(3) . .
F2 F4 B1 F5 108(2) 7_545 .
F6 F4 B1 F1 79(3) . .
F2 F4 B1 F1 100(4) 7_545 .
F1 F4 B1 F1 -129(3) . 2_655
F6 F4 B1 F1 -50(3) . 2_655
F2 F4 B1 F1 -28.8(16) 7_545 2_655
F1 F4 B1 F3 7(4) . 2_655
F6 F4 B1 F3 86(2) . 2_655
F2 F4 B1 F3 107.1(11) 7_545 2_655
F1 F4 B1 F3 140(3) . .
F6 F4 B1 F3 -141(2) . .
F2 F4 B1 F3 -120.5(13) 7_545 .
F1 F4 B1 F6 -110(4) . 2_655
F6 F4 B1 F6 -31(3) . 2_655
F2 F4 B1 F6 -9.8(12) 7_545 2_655
F1 F4 B1 F6 -79(3) . .
F2 F4 B1 F6 21.0(19) 7_545 .
F1 F4 B1 F2 35(4) . 2_655
F6 F4 B1 F2 114(2) . 2_655
F2 F4 B1 F2 135.1(10) 7_545 2_655
F1 F4 B1 F2 121(3) . .
F6 F4 B1 F2 -160(2) . .
F2 F4 B1 F2 -139.3(11) 7_545 .
F1 F4 B1 F4 -100(3) . 2_655
F6 F4 B1 F4 -21(2) . 2_655
F2 F4 B1 F4 -0.5(6) 7_545 2_655
